data_2207529
loop_
_publ_author_name
'Srivastava, Radhey S.'
'Fronczek, Frank R.'

_publ_section_title
;
 <i>mer</i>-(2,2'-Bipyridine)trichloro(tetramethylene
 sulfoxide)ruthenium(III) dichloromethane solvate
;
_journal_coeditor_code ER6032
_journal_issue 12
_journal_name_full 'Acta Crystallographica Section E'
_journal_page_first m2572
_journal_page_last m2574
_journal_paper_doi 10.1107/S1600536805036238
_journal_volume 61
_journal_year 2005
_chemical_formula_iupac '[Ru Cl3 (C10 H8 N2) (C4 H8 O S)], C H2 Cl2'
_chemical_formula_moiety 'C14 H16 Cl3 N2 O Ru S, C H2 Cl2'
_chemical_formula_sum 'C15 H18 Cl5 N2 O Ru S'
_chemical_formula_weight 552.69
_chemical_name_systematic
;
mer-(2,2'-Bipyridine)trichloro(tetramethylene sulfoxide)ruthenium(III)
dichloromethane solvate
;
_space_group_IT_number 14
_symmetry_cell_setting monoclinic
_symmetry_space_group_name_Hall '-P 2ybc'
_symmetry_space_group_name_H-M 'P 1 21/c 1'
_atom_sites_solution_hydrogens geom
_atom_sites_solution_primary direct
_atom_sites_solution_secondary difmap
_audit_creation_method SHELXL-97
_cell_angle_alpha 90
_cell_angle_beta 96.703(11)
_cell_angle_gamma 90
_cell_formula_units_Z 4
_cell_length_a 12.804(2)
_cell_length_b 10.139(2)
_cell_length_c 15.734(2)
_cell_measurement_reflns_used 8203
_cell_measurement_temperature 110
_cell_measurement_theta_max 33.7
_cell_measurement_theta_min 2.5
_cell_volume 2028.6(6)
_computing_cell_refinement 'SCALEPACK (Otwinowski & Minor, 1997)'
_computing_data_collection 'COLLECT (Nonius, 2000)'
_computing_data_reduction 'SCALEPACK and DENZO (Otwinowski & Minor, 1997)'
_computing_molecular_graphics 'ORTEP-3 for Windows (Farrugia, 1997)'
_computing_publication_material SHELXL97
_computing_structure_refinement 'SHELXL97 (Sheldrick, 1997)'
_computing_structure_solution 'SIR97 (Altomare <i>et al.</i>,  1999)'
_diffrn_ambient_temperature 110
_diffrn_measured_fraction_theta_full 0.992
_diffrn_measured_fraction_theta_max 0.992
_diffrn_measurement_device 'Nonius KappaCCD (with an Oxford Cryosystems Cryostream cooler)'
_diffrn_measurement_method '\w scans at different \k'
_diffrn_radiation_monochromator graphite
_diffrn_radiation_source 'fine-focus sealed tube'
_diffrn_radiation_type MoK\a
_diffrn_radiation_wavelength 0.71073
_diffrn_reflns_av_R_equivalents 0.044
_diffrn_reflns_av_sigmaI/netI 0.0654
_diffrn_reflns_limit_h_max 19
_diffrn_reflns_limit_h_min -19
_diffrn_reflns_limit_k_max 15
_diffrn_reflns_limit_k_min -15
_diffrn_reflns_limit_l_max 23
_diffrn_reflns_limit_l_min -24
_diffrn_reflns_number 56386
_diffrn_reflns_theta_full 33.7
_diffrn_reflns_theta_max 33.7
_diffrn_reflns_theta_min 2.6
_diffrn_standards_decay_% <2
_diffrn_standards_number 0
_exptl_absorpt_coefficient_mu 1.541
_exptl_absorpt_correction_T_max 0.857
_exptl_absorpt_correction_T_min 0.796
_exptl_absorpt_correction_type multi-scan
_exptl_absorpt_process_details 'HKL Scalepack (Otwinowski & Minor 1997)'
_exptl_crystal_colour orange
_exptl_crystal_density_diffrn 1.810
_exptl_crystal_density_method 'not measured'
_exptl_crystal_description prism
_exptl_crystal_F_000 1100
_exptl_crystal_size_max 0.15
_exptl_crystal_size_mid 0.12
_exptl_crystal_size_min 0.10
_refine_diff_density_max 2.23
_refine_diff_density_min -1.01
_refine_ls_extinction_method none
_refine_ls_goodness_of_fit_ref 1.055
_refine_ls_hydrogen_treatment constr
_refine_ls_matrix_type full
_refine_ls_number_parameters 226
_refine_ls_number_reflns 8048
_refine_ls_number_restraints 0
_refine_ls_restrained_S_all 1.055
_refine_ls_R_factor_all 0.077
_refine_ls_R_factor_gt 0.041
_refine_ls_shift/su_max 0.001
_refine_ls_shift/su_mean 0.000
_refine_ls_structure_factor_coef Fsqd
_refine_ls_weighting_details 'calc w = 1/[\s^2^(Fo^2^)+(0.0297P)^2^+1.6323P] where P = (Fo^2^+2Fc^2^)/3'
_refine_ls_weighting_scheme calc
_refine_ls_wR_factor_gt 0.077
_refine_ls_wR_factor_ref 0.086
_reflns_number_gt 5695
_reflns_number_total 8048
_reflns_threshold_expression I>2\s(I)
_cod_data_source_file er6032.cif
_cod_data_source_block I
_cod_depositor_comments
;
The following automatic conversions were performed:
'_symmetry_cell_setting' value 'Monoclinic' changed to 'monoclinic'
according to '/home/saulius/struct/CIF-dictionaries/cif_core.dic'
dictionary named 'cif_core.dic' version 2.4.1 from 2010-06-29.

Automatic conversion script
Id: cif_fix_enum 1527 2010-12-29 10:47:43Z saulius 

The following automatic conversions were performed:

'_symmetry_cell_setting' value 'Monoclinic' changed to 'monoclinic'
according to /home/saulius/struct/CIF-dictionaries/cif_core.dic
dictionary named 'cif_core.dic' version 2.4.1 from 2010-06-29.

Automatic conversion script
Id: cif_fix_values 1715 2011-07-08 13:25:40Z adriana 
;
_cod_original_sg_symbol_H-M 'P 21/c'
_cod_database_code 2207529
_cod_database_fobs_code 2207529

loop_
_symmetry_equiv_pos_as_xyz
'x, y, z'
'-x, y+1/2, -z+1/2'
'-x, -y, -z'
'x, -y-1/2, z-1/2'

loop_
_atom_site_label
_atom_site_fract_x
_atom_site_fract_y
_atom_site_fract_z
_atom_site_U_iso_or_equiv
_atom_site_adp_type
_atom_site_calc_flag
_atom_site_refinement_flags
_atom_site_occupancy
_atom_site_type_symbol
Ru1 0.742375(14) 0.259982(19) 0.437284(12) 0.01301(5) Uani d . 1 Ru
Cl1 0.68623(5) 0.48223(6) 0.42733(4) 0.01845(12) Uani d . 1 Cl
Cl2 0.86491(4) 0.30445(6) 0.55623(4) 0.01697(12) Uani d . 1 Cl
Cl3 0.62613(5) 0.19375(6) 0.31982(4) 0.01852(12) Uani d . 1 Cl
S1 0.86388(5) 0.32221(6) 0.34785(4) 0.01592(12) Uani d . 1 S
O1 0.94266(16) 0.22346(19) 0.32848(13) 0.0267(4) Uani d . 1 O
N1 0.78124(15) 0.0627(2) 0.45756(12) 0.0158(4) Uani d . 1 N
N2 0.63342(15) 0.2022(2) 0.51880(12) 0.0151(4) Uani d . 1 N
C1 0.8604(2) -0.0007(3) 0.42683(17) 0.0222(5) Uani d . 1 C
H1 0.9029 0.0461 0.3914 0.027 Uiso calc R 1 H
C2 0.8828(2) -0.1312(3) 0.44463(18) 0.0260(6) Uani d . 1 C
H2 0.9406 -0.1728 0.4228 0.031 Uiso calc R 1 H
C3 0.8202(2) -0.2012(3) 0.49460(18) 0.0255(6) Uani d . 1 C
H3 0.8337 -0.2918 0.5068 0.031 Uiso calc R 1 H
C4 0.7379(2) -0.1373(3) 0.52658(17) 0.0224(5) Uani d . 1 C
H4 0.6935 -0.1841 0.5604 0.027 Uiso calc R 1 H
C5 0.72028(18) -0.0044(2) 0.50910(14) 0.0154(5) Uani d . 1 C
C6 0.63887(18) 0.0745(2) 0.54442(15) 0.0152(5) Uani d . 1 C
C7 0.5726(2) 0.0245(3) 0.60039(16) 0.0210(5) Uani d . 1 C
H7 0.5768 -0.0655 0.6173 0.025 Uiso calc R 1 H
C8 0.5003(2) 0.1083(3) 0.63126(16) 0.0238(6) Uani d . 1 C
H8 0.4549 0.0765 0.6703 0.029 Uiso calc R 1 H
C9 0.49454(19) 0.2380(3) 0.60490(16) 0.0205(5) Uani d . 1 C
H9 0.4450 0.2963 0.6253 0.025 Uiso calc R 1 H
C10 0.56186(19) 0.2826(3) 0.54829(16) 0.0186(5) Uani d . 1 C
H10 0.5575 0.3719 0.5298 0.022 Uiso calc R 1 H
C11 0.9347(2) 0.4723(3) 0.38164(15) 0.0194(5) Uani d . 1 C
H11A 0.9084 0.5089 0.4335 0.023 Uiso calc R 1 H
H11B 1.0108 0.4538 0.3949 0.023 Uiso calc R 1 H
C12 0.9155(2) 0.5707(3) 0.30662(16) 0.0244(6) Uani d . 1 C
H12A 0.8573 0.6315 0.3157 0.029 Uiso calc R 1 H
H12B 0.9796 0.6236 0.3020 0.029 Uiso calc R 1 H
C13 0.8871(2) 0.4895(3) 0.22487(16) 0.0258(6) Uani d . 1 C
H13A 0.8573 0.5468 0.1772 0.031 Uiso calc R 1 H
H13B 0.9500 0.4443 0.2080 0.031 Uiso calc R 1 H
C14 0.8061(2) 0.3898(3) 0.24730(15) 0.0219(5) Uani d . 1 C
H14A 0.7947 0.3202 0.2030 0.026 Uiso calc R 1 H
H14B 0.7381 0.4332 0.2534 0.026 Uiso calc R 1 H
Cl4 0.59341(5) 0.88663(8) 0.15608(4) 0.03012(16) Uani d . 1 Cl
Cl5 0.82080(6) 0.86930(8) 0.20379(5) 0.03541(17) Uani d . 1 Cl
C15 0.7146(2) 0.9721(3) 0.16408(18) 0.0259(6) Uani d . 1 C
H15A 0.7265 1.0057 0.1069 0.031 Uiso calc R 1 H
H15B 0.7115 1.0488 0.2027 0.031 Uiso calc R 1 H

loop_
_atom_site_aniso_label
_atom_site_aniso_U_11
_atom_site_aniso_U_22
_atom_site_aniso_U_33
_atom_site_aniso_U_12
_atom_site_aniso_U_13
_atom_site_aniso_U_23
Ru1 0.01352(8) 0.01287(9) 0.01278(9) -0.00075(7) 0.00213(6) 0.00048(7)
Cl1 0.0199(3) 0.0142(3) 0.0218(3) 0.0027(2) 0.0048(2) 0.0010(2)
Cl2 0.0166(3) 0.0195(3) 0.0144(3) -0.0015(2) 0.0001(2) -0.0003(2)
Cl3 0.0180(3) 0.0204(3) 0.0167(3) -0.0026(2) -0.0004(2) -0.0020(2)
S1 0.0175(3) 0.0153(3) 0.0158(3) -0.0002(2) 0.0054(2) -0.0002(2)
O1 0.0318(10) 0.0202(10) 0.0309(11) 0.0067(8) 0.0159(8) 0.0012(8)
N1 0.0150(9) 0.0152(10) 0.0169(10) -0.0006(8) 0.0007(7) -0.0002(8)
N2 0.0155(9) 0.0154(10) 0.0142(9) -0.0007(8) 0.0009(7) -0.0001(8)
C1 0.0209(12) 0.0206(14) 0.0262(13) 0.0039(10) 0.0078(10) -0.0006(10)
C2 0.0264(13) 0.0221(14) 0.0296(14) 0.0068(11) 0.0037(11) -0.0034(11)
C3 0.0333(15) 0.0135(13) 0.0284(14) 0.0048(11) -0.0014(11) -0.0009(10)
C4 0.0256(13) 0.0184(13) 0.0223(13) -0.0003(11) -0.0006(10) 0.0032(10)
C5 0.0172(11) 0.0153(12) 0.0128(11) -0.0014(9) -0.0017(8) 0.0002(9)
C6 0.0139(10) 0.0168(12) 0.0147(11) -0.0019(9) 0.0004(8) 0.0009(9)
C7 0.0240(12) 0.0202(13) 0.0189(12) -0.0076(10) 0.0025(10) 0.0009(10)
C8 0.0242(13) 0.0302(16) 0.0177(12) -0.0053(11) 0.0062(10) -0.0011(11)
C9 0.0165(11) 0.0250(14) 0.0205(12) -0.0005(10) 0.0046(9) -0.0027(10)
C10 0.0172(11) 0.0193(13) 0.0193(12) 0.0011(9) 0.0028(9) 0.0001(9)
C11 0.0199(11) 0.0208(13) 0.0176(12) -0.0065(10) 0.0023(9) -0.0001(10)
C12 0.0324(14) 0.0196(14) 0.0205(13) -0.0089(11) -0.0004(10) 0.0049(10)
C13 0.0298(14) 0.0308(16) 0.0168(12) -0.0088(12) 0.0020(10) 0.0053(11)
C14 0.0275(13) 0.0251(14) 0.0130(11) -0.0041(11) 0.0022(10) 0.0003(10)
Cl4 0.0251(3) 0.0375(4) 0.0295(4) -0.0049(3) 0.0102(3) -0.0060(3)
Cl5 0.0311(4) 0.0358(4) 0.0368(4) 0.0010(3) -0.0067(3) 0.0044(3)
C15 0.0240(13) 0.0237(15) 0.0313(14) -0.0015(11) 0.0094(11) 0.0012(12)

loop_
_atom_type_symbol
_atom_type_description
_atom_type_scat_dispersion_real
_atom_type_scat_dispersion_imag
_atom_type_scat_source
C C 0.0033 0.0016 'International Tables Vol C Tables 4.2.6.8 and 6.1.1.4'
H H 0.0000 0.0000 'International Tables Vol C Tables 4.2.6.8 and 6.1.1.4'
Cl Cl 0.1484 0.1585 'International Tables Vol C Tables 4.2.6.8 and 6.1.1.4'
N N 0.0061 0.0033 'International Tables Vol C Tables 4.2.6.8 and 6.1.1.4'
O O 0.0106 0.0060 'International Tables Vol C Tables 4.2.6.8 and 6.1.1.4'
Ru Ru -1.2594 0.8363 'International Tables Vol C Tables 4.2.6.8 and 6.1.1.4'
S S 0.1246 0.1234 'International Tables Vol C Tables 4.2.6.8 and 6.1.1.4'

loop_
_geom_angle_atom_site_label_1
_geom_angle_atom_site_label_2
_geom_angle_atom_site_label_3
_geom_angle
_geom_angle_publ_flag
N1 Ru1 N2 78.49(8) y
N1 Ru1 S1 101.00(6) ?
N2 Ru1 S1 179.42(6) ?
N1 Ru1 Cl3 87.92(6) ?
N2 Ru1 Cl3 89.75(6) ?
S1 Ru1 Cl3 90.51(2) ?
N1 Ru1 Cl2 86.36(6) ?
N2 Ru1 Cl2 89.80(6) ?
S1 Ru1 Cl2 89.90(2) ?
Cl3 Ru1 Cl2 174.24(2) ?
N1 Ru1 Cl1 173.42(6) ?
N2 Ru1 Cl1 95.08(6) ?
S1 Ru1 Cl1 85.43(2) ?
Cl3 Ru1 Cl1 93.49(2) y
Cl2 Ru1 Cl1 92.27(2) y
O1 S1 C14 107.27(12) ?
O1 S1 C11 107.33(12) ?
C14 S1 C11 94.49(12) ?
O1 S1 Ru1 117.78(8) ?
C14 S1 Ru1 113.76(9) ?
C11 S1 Ru1 113.57(8) ?
C1 N1 C5 118.9(2) ?
C1 N1 Ru1 125.83(17) ?
C5 N1 Ru1 115.23(16) ?
C10 N2 C6 119.3(2) ?
C10 N2 Ru1 124.84(18) ?
C6 N2 Ru1 115.88(16) ?
N1 C1 C2 122.5(2) ?
N1 C1 H1 118.8 ?
C2 C1 H1 118.8 ?
C1 C2 C3 119.3(3) ?
C1 C2 H2 120.3 ?
C3 C2 H2 120.3 ?
C4 C3 C2 118.9(3) ?
C4 C3 H3 120.5 ?
C2 C3 H3 120.5 ?
C3 C4 C5 119.8(3) ?
C3 C4 H4 120.1 ?
C5 C4 H4 120.1 ?
N1 C5 C4 120.6(2) ?
N1 C5 C6 115.5(2) ?
C4 C5 C6 123.9(2) ?
N2 C6 C7 121.6(2) ?
N2 C6 C5 114.9(2) ?
C7 C6 C5 123.6(2) ?
C8 C7 C6 118.8(3) ?
C8 C7 H7 120.6 ?
C6 C7 H7 120.6 ?
C9 C8 C7 119.6(2) ?
C9 C8 H8 120.2 ?
C7 C8 H8 120.2 ?
C8 C9 C10 119.3(2) ?
C8 C9 H9 120.3 ?
C10 C9 H9 120.3 ?
N2 C10 C9 121.5(2) ?
N2 C10 H10 119.3 ?
C9 C10 H10 119.3 ?
C12 C11 S1 106.73(17) ?
C12 C11 H11A 110.4 ?
S1 C11 H11A 110.4 ?
C12 C11 H11B 110.4 ?
S1 C11 H11B 110.4 ?
H11A C11 H11B 108.6 ?
C13 C12 C11 107.2(2) ?
C13 C12 H12A 110.3 ?
C11 C12 H12A 110.3 ?
C13 C12 H12B 110.3 ?
C11 C12 H12B 110.3 ?
H12A C12 H12B 108.5 ?
C14 C13 C12 105.3(2) ?
C14 C13 H13A 110.7 ?
C12 C13 H13A 110.7 ?
C14 C13 H13B 110.7 ?
C12 C13 H13B 110.7 ?
H13A C13 H13B 108.8 ?
C13 C14 S1 103.60(18) ?
C13 C14 H14A 111.0 ?
S1 C14 H14A 111.0 ?
C13 C14 H14B 111.0 ?
S1 C14 H14B 111.0 ?
H14A C14 H14B 109.0 ?
Cl5 C15 Cl4 111.60(16) ?
Cl5 C15 H15A 109.3 ?
Cl4 C15 H15A 109.3 ?
Cl5 C15 H15B 109.3 ?
Cl4 C15 H15B 109.3 ?
H15A C15 H15B 108.0 ?

loop_
_geom_bond_atom_site_label_1
_geom_bond_atom_site_label_2
_geom_bond_distance
_geom_bond_publ_flag
Ru1 N1 2.077(2) y
Ru1 N2 2.086(2) y
Ru1 S1 2.3042(7) y
Ru1 Cl3 2.3324(7) y
Ru1 Cl2 2.3414(7) y
Ru1 Cl1 2.3649(8) y
S1 O1 1.4781(19) y
S1 C14 1.802(3) ?
S1 C11 1.819(3) ?
N1 C1 1.338(3) ?
N1 C5 1.370(3) ?
N2 C10 1.349(3) ?
N2 C6 1.355(3) ?
C1 C2 1.375(4) ?
C1 H1 0.9500 ?
C2 C3 1.382(4) ?
C2 H2 0.9500 ?
C3 C4 1.382(4) ?
C3 H3 0.9500 ?
C4 C5 1.388(4) ?
C4 H4 0.9500 ?
C5 C6 1.473(3) ?
C6 C7 1.388(3) ?
C7 C8 1.386(4) ?
C7 H7 0.9500 ?
C8 C9 1.378(4) ?
C8 H8 0.9500 ?
C9 C10 1.386(3) ?
C9 H9 0.9500 ?
C10 H10 0.9500 ?
C11 C12 1.543(4) ?
C11 H11A 0.9900 ?
C11 H11B 0.9900 ?
C12 C13 1.535(4) ?
C12 H12A 0.9900 ?
C12 H12B 0.9900 ?
C13 C14 1.520(4) ?
C13 H13A 0.9900 ?
C13 H13B 0.9900 ?
C14 H14A 0.9900 ?
C14 H14B 0.9900 ?
Cl4 C15 1.769(3) y
Cl5 C15 1.768(3) y
C15 H15A 0.9900 ?
C15 H15B 0.9900 ?

loop_
_geom_torsion_atom_site_label_1
_geom_torsion_atom_site_label_2
_geom_torsion_atom_site_label_3
_geom_torsion_atom_site_label_4
_geom_torsion
_geom_torsion_publ_flag
N1 Ru1 S1 O1 -3.66(12) y
Cl3 Ru1 S1 O1 -91.63(10) ?
Cl2 Ru1 S1 O1 82.62(10) ?
Cl1 Ru1 S1 O1 174.90(10) ?
N1 Ru1 S1 C14 123.10(12) ?
Cl3 Ru1 S1 C14 35.12(10) ?
Cl2 Ru1 S1 C14 -150.63(10) ?
Cl1 Ru1 S1 C14 -58.34(10) ?
N1 Ru1 S1 C11 -130.32(11) ?
Cl3 Ru1 S1 C11 141.70(10) ?
Cl2 Ru1 S1 C11 -44.05(10) ?
Cl1 Ru1 S1 C11 48.24(10) ?
N2 Ru1 N1 C1 -177.2(2) ?
S1 Ru1 N1 C1 2.5(2) ?
Cl3 Ru1 N1 C1 92.6(2) ?
Cl2 Ru1 N1 C1 -86.7(2) ?
N2 Ru1 N1 C5 1.02(16) ?
S1 Ru1 N1 C5 -179.26(15) ?
Cl3 Ru1 N1 C5 -89.15(16) ?
Cl2 Ru1 N1 C5 91.55(16) ?
N1 Ru1 N2 C10 178.4(2) ?
Cl3 Ru1 N2 C10 -93.70(19) ?
Cl2 Ru1 N2 C10 92.04(19) ?
Cl1 Ru1 N2 C10 -0.22(19) ?
N1 Ru1 N2 C6 0.07(16) ?
Cl3 Ru1 N2 C6 87.99(16) ?
Cl2 Ru1 N2 C6 -86.26(16) ?
Cl1 Ru1 N2 C6 -178.52(16) ?
C5 N1 C1 C2 0.4(4) ?
Ru1 N1 C1 C2 178.5(2) ?
N1 C1 C2 C3 1.4(4) ?
C1 C2 C3 C4 -1.1(4) ?
C2 C3 C4 C5 -0.8(4) ?
C1 N1 C5 C4 -2.4(3) ?
Ru1 N1 C5 C4 179.27(18) ?
C1 N1 C5 C6 176.5(2) ?
Ru1 N1 C5 C6 -1.9(3) ?
C3 C4 C5 C6 -176.1(2) ?
C10 N2 C6 C7 -0.1(3) ?
Ru1 N2 C6 C7 178.32(18) ?
C10 N2 C6 C5 -179.5(2) ?
Ru1 N2 C6 C5 -1.1(3) ?
N1 C5 C6 N2 1.9(3) ?
C4 C5 C6 N2 -179.3(2) ?
N1 C5 C6 C7 -177.4(2) ?
C4 C5 C6 C7 1.4(4) ?
N2 C6 C7 C8 -0.7(4) ?
C5 C6 C7 C8 178.6(2) ?
C6 C7 C8 C9 1.0(4) ?
C7 C8 C9 C10 -0.4(4) ?
C6 N2 C10 C9 0.7(4) ?
Ru1 N2 C10 C9 -177.56(18) ?
C8 C9 C10 N2 -0.4(4) ?
O1 S1 C11 C12 105.62(19) ?
C14 S1 C11 C12 -4.0(2) ?
Ru1 S1 C11 C12 -122.40(16) ?
S1 C11 C12 C13 -23.4(3) ?
C11 C12 C13 C14 46.6(3) ?
C12 C13 C14 S1 -48.0(3) ?
O1 S1 C14 C13 -79.6(2) ?
C11 S1 C14 C13 30.1(2) ?
Ru1 S1 C14 C13 148.35(15) ?
